data_4081208
loop_
_publ_author_name
'Flores-Conde, Mar\'ia In\'es'
'V\'azquez, Miguel Angel'
'Reyes, Leonor'
'Tamariz, Joaqu\'in'
'Delgado, Francisco'

_publ_section_title
;
 Unprecedented Synthesis of 3-Alkenyl-3-ethoxy-2-iminoketones via
 1,3-Dipolar Cycloadditions of Nitrones with Alkynyl Fischer Carbene
 Complexes
;
_journal_issue 15
_journal_name_full Organometallics
_journal_page_first 4244
_journal_paper_doi 10.1021/om400420c
_journal_volume 32
_journal_year 2013
_chemical_formula_moiety 'C25 H22 N4 O7'
_chemical_formula_sum 'C25 H22 N4 O7'
_chemical_formula_weight 490.47
_chemical_melting_point 428.5(5)
_chemical_name_systematic
;
(2Z,3Z)-3-ethoxy-2-[2-(2,4-dinitrophenyl)hidrazono]-4-(4-methoxyphenyl)-1-phenylbut-3-en-1-one 
;
_space_group_IT_number 14
_symmetry_cell_setting monoclinic
_symmetry_space_group_name_Hall '-P 2ybc'
_symmetry_space_group_name_H-M 'P 1 21/c 1'
_atom_sites_solution_hydrogens geom
_atom_sites_solution_primary direct
_atom_sites_solution_secondary difmap
_audit_creation_method SHELXL-97
_cell_angle_alpha 90.00
_cell_angle_beta 95.767(2)
_cell_angle_gamma 90.00
_cell_formula_units_Z 4
_cell_length_a 9.8392(2)
_cell_length_b 17.8601(4)
_cell_length_c 13.5960(3)
_cell_measurement_reflns_used 6997
_cell_measurement_temperature 292(2)
_cell_measurement_theta_max 32.4372
_cell_measurement_theta_min 2.6885
_cell_volume 2377.12(9)
_computing_cell_refinement
;
        CrysAlis RED, Oxford Diffraction Ltd.,
        Version 1.171.32.29 (release 10-06-2008 CrysAlis171 .NET)
        (compiled Jun 10 2008,16:49:55)
;
_computing_data_collection
;
        CrysAlis CCD, Oxford Diffraction Ltd.,
        Version 1.171.32.29 (release 10-06-2008 CrysAlis171 .NET)
        (compiled Jun 10 2008,16:49:55)
;
_computing_data_reduction
;
        CrysAlis RED, Oxford Diffraction Ltd.,
        Version 1.171.32.29 (release 10-06-2008 CrysAlis171 .NET)
        (compiled Jun 10 2008,16:49:55)
;
_computing_molecular_graphics 'Ortep-3 for Windows (Farrugia, 1997)'
_computing_publication_material 'WinGX publication routines (Farrugia, 1999)'
_computing_structure_refinement 'SHELXL-97 (Sheldrick, 2008)'
_computing_structure_solution 'SIR-92 (Altomare et al., 1993)'
_diffrn_ambient_temperature 292(2)
_diffrn_measured_fraction_theta_full 0.973
_diffrn_measured_fraction_theta_max 0.871
_diffrn_measurement_device_type 'Oxford Diffraction Xcalibur S'
_diffrn_measurement_method 'phi and omega scans'
_diffrn_radiation_monochromator graphite
_diffrn_radiation_source 'fine-focus sealed tube'
_diffrn_radiation_type MoK\a
_diffrn_radiation_wavelength 0.71073
_diffrn_reflns_av_R_equivalents 0.0163
_diffrn_reflns_av_sigmaI/netI 0.0269
_diffrn_reflns_limit_h_max 14
_diffrn_reflns_limit_h_min -14
_diffrn_reflns_limit_k_max 22
_diffrn_reflns_limit_k_min -26
_diffrn_reflns_limit_l_max 13
_diffrn_reflns_limit_l_min -20
_diffrn_reflns_number 15662
_diffrn_reflns_theta_full 27.50
_diffrn_reflns_theta_max 32.46
_diffrn_reflns_theta_min 2.70
_diffrn_standards_decay_% <2%
_diffrn_standards_interval_count 50
_diffrn_standards_number 2
_exptl_absorpt_coefficient_mu 0.102
_exptl_absorpt_correction_T_max 0.9848
_exptl_absorpt_correction_T_min 0.9789
_exptl_absorpt_correction_type multi-scan
_exptl_absorpt_process_details
;
        CrysAlis RED, Oxford Diffraction Ltd.,
        Version 1.171.32.29 (release 10-06-2008 CrysAlis171 .NET)
        (compiled Jun 10 2008,16:49:55)
        Empirical absorption correction using spherical harmonics,
 implemented in SCALE3 ABSPACK scaling algorithm.
;
_exptl_crystal_colour Orange
_exptl_crystal_density_diffrn 1.370
_exptl_crystal_density_method 'not measured'
_exptl_crystal_description prism
_exptl_crystal_F_000 1024
_exptl_crystal_size_max 0.21
_exptl_crystal_size_mid 0.18
_exptl_crystal_size_min 0.15
_refine_diff_density_max 0.604
_refine_diff_density_min -0.710
_refine_diff_density_rms 0.053
_refine_ls_extinction_method none
_refine_ls_goodness_of_fit_ref 0.948
_refine_ls_hydrogen_treatment mixed
_refine_ls_matrix_type full
_refine_ls_number_parameters 327
_refine_ls_number_reflns 7468
_refine_ls_number_restraints 0
_refine_ls_restrained_S_all 0.948
_refine_ls_R_factor_all 0.0958
_refine_ls_R_factor_gt 0.0633
_refine_ls_shift/su_max 0.000
_refine_ls_shift/su_mean 0.000
_refine_ls_structure_factor_coef Fsqd
_refine_ls_weighting_details 'calc w=1/[\s^2^(Fo^2^)+(0.0883P)^2^+1.0776P] where P=(Fo^2^+2Fc^2^)/3'
_refine_ls_weighting_scheme calc
_refine_ls_wR_factor_gt 0.1642
_refine_ls_wR_factor_ref 0.1796
_reflns_number_gt 4856
_reflns_number_total 7468
_reflns_threshold_expression >2\s(I)
_cod_data_source_file om400420c_si_003.cif
_cod_data_source_block 0038-fdr
_cod_depositor_comments
;
The following automatic conversions were performed:

'_chemical_melting_point' value '428-429K' was changed to '428.5(5)'
- the average value was taken and precision was estimated.

Automatic conversion script
Id: cif_fix_values 1891 2012-01-12 08:04:46Z andrius 
;
_cod_database_code 4081208

loop_
_symmetry_equiv_pos_as_xyz
'x, y, z'
'-x, y+1/2, -z+1/2'
'-x, -y, -z'
'x, -y-1/2, z-1/2'

loop_
_atom_site_label
_atom_site_type_symbol
_atom_site_fract_x
_atom_site_fract_y
_atom_site_fract_z
_atom_site_U_iso_or_equiv
_atom_site_adp_type
_atom_site_occupancy
_atom_site_symmetry_multiplicity
_atom_site_calc_flag
_atom_site_refinement_flags
N10 N 0.46122(14) 0.10692(8) 0.88493(11) 0.0366(3) Uani 1 1 d .
O3 O 0.43531(12) -0.12058(7) 0.88063(10) 0.0429(3) Uani 1 1 d .
C16 C 0.34951(16) 0.22717(9) 0.89365(11) 0.0319(3) Uani 1 1 d .
C4 C 0.67025(16) -0.12755(9) 0.85565(12) 0.0320(3) Uani 1 1 d .
H4A H 0.7355 -0.1093 0.9084 0.038 Uiso 1 1 calc R
H4B H 0.7032 -0.1102 0.7947 0.038 Uiso 1 1 calc R
C2 C 0.55948(16) -0.00571(9) 0.86450(12) 0.0324(3) Uani 1 1 d .
N9 N 0.45136(15) 0.03032(8) 0.88349(10) 0.0355(3) Uani 1 1 d .
C11 C 0.34697(16) 0.14843(9) 0.89318(11) 0.0311(3) Uani 1 1 d .
C3 C 0.55598(16) -0.08740(9) 0.86401(12) 0.0333(3) Uani 1 1 d .
C15 C 0.23252(17) 0.26914(10) 0.89930(12) 0.0355(3) Uani 1 1 d .
H15 H 0.2361 0.3212 0.8983 0.043 Uiso 1 1 calc R
C12 C 0.21898(17) 0.11361(10) 0.90059(13) 0.0368(4) Uani 1 1 d .
H12 H 0.2134 0.0616 0.9004 0.044 Uiso 1 1 calc R
O8 O 0.76731(15) -0.43785(7) 0.85462(12) 0.0516(4) Uani 1 1 d .
C7 C 0.85398(17) -0.31033(10) 0.84885(12) 0.0359(3) Uani 1 1 d .
H7 H 0.9431 -0.3263 0.8444 0.043 Uiso 1 1 calc R
C5 C 0.69077(16) -0.20803(9) 0.85511(11) 0.0303(3) Uani 1 1 d .
C14 C 0.11156(17) 0.23289(10) 0.90635(12) 0.0370(4) Uani 1 1 d .
N12 N 0.47475(16) 0.26946(9) 0.88831(12) 0.0416(3) Uani 1 1 d .
C13 C 0.10349(17) 0.15501(11) 0.90802(13) 0.0401(4) Uani 1 1 d .
H13 H 0.0205 0.1314 0.9141 0.048 Uiso 1 1 calc R
C6 C 0.82344(16) -0.23474(10) 0.84908(12) 0.0345(3) Uani 1 1 d .
H6 H 0.8937 -0.2004 0.8451 0.041 Uiso 1 1 calc R
C7' C 0.61705(18) -0.33734(10) 0.86143(13) 0.0387(4) Uani 1 1 d .
H7' H 0.5473 -0.3720 0.8655 0.046 Uiso 1 1 calc R
C6' C 0.58795(16) -0.26192(10) 0.86140(13) 0.0353(3) Uani 1 1 d .
H6' H 0.4985 -0.2463 0.8656 0.042 Uiso 1 1 calc R
N14 N -0.00999(17) 0.27760(11) 0.91479(14) 0.0544(5) Uani 1 1 d .
C17 C 0.70005(17) 0.05464(10) 0.73642(13) 0.0372(4) Uani 1 1 d .
C1 C 0.68790(17) 0.03576(9) 0.84157(13) 0.0363(4) Uani 1 1 d .
O12B O 0.58276(14) 0.23564(9) 0.88550(15) 0.0685(5) Uani 1 1 d .
C8 C 0.75020(18) -0.36200(9) 0.85536(12) 0.0354(3) Uani 1 1 d .
O12A O 0.46908(16) 0.33746(8) 0.88663(13) 0.0601(4) Uani 1 1 d .
O14B O -0.00226(19) 0.34542(11) 0.90712(16) 0.0780(5) Uani 1 1 d .
O1 O 0.76996(16) 0.05622(10) 0.90802(11) 0.0607(4) Uani 1 1 d .
C18 C 0.75715(19) 0.12347(12) 0.71475(18) 0.0516(5) Uani 1 1 d .
H18 H 0.7892 0.1559 0.7654 0.062 Uiso 1 1 calc R
C3A C 0.3244(2) -0.11402(14) 0.80196(17) 0.0544(5) Uani 1 1 d .
H3A1 H 0.3362 -0.1503 0.7504 0.065 Uiso 1 1 calc R
H3A2 H 0.3241 -0.0643 0.7732 0.065 Uiso 1 1 calc R
C18' C 0.6541(2) 0.00669(12) 0.66053(15) 0.0480(4) Uani 1 1 d .
H18' H 0.6131 -0.0385 0.6745 0.058 Uiso 1 1 calc R
C8A C 0.9028(3) -0.46589(13) 0.8610(2) 0.0657(6) Uani 1 1 d .
H8A1 H 0.9438 -0.4528 0.8022 0.098 Uiso 1 1 calc R
H8A2 H 0.9013 -0.5194 0.8678 0.098 Uiso 1 1 calc R
H8A3 H 0.9551 -0.4444 0.9175 0.098 Uiso 1 1 calc R
O14A O -0.11392(17) 0.24516(13) 0.9321(2) 0.0993(8) Uani 1 1 d .
C20 C 0.7234(2) 0.09443(18) 0.5422(2) 0.0703(8) Uani 1 1 d .
H20 H 0.7316 0.1078 0.4769 0.084 Uiso 1 1 calc R
C19 C 0.7655(2) 0.14292(16) 0.6171(2) 0.0677(7) Uani 1 1 d .
H19 H 0.8002 0.1895 0.6021 0.081 Uiso 1 1 calc R
C3B C 0.1947(3) -0.1277(2) 0.8442(3) 0.0891(10) Uani 1 1 d .
H3B1 H 0.1991 -0.1750 0.8778 0.134 Uiso 1 1 calc R
H3B2 H 0.1212 -0.1285 0.7921 0.134 Uiso 1 1 calc R
H3B3 H 0.1793 -0.0886 0.8902 0.134 Uiso 1 1 calc R
C19' C 0.6692(3) 0.02630(17) 0.56313(17) 0.0645(6) Uani 1 1 d .
H19' H 0.6425 -0.0069 0.5122 0.077 Uiso 1 1 calc R

loop_
_atom_site_aniso_label
_atom_site_aniso_U_11
_atom_site_aniso_U_22
_atom_site_aniso_U_33
_atom_site_aniso_U_23
_atom_site_aniso_U_13
_atom_site_aniso_U_12
N10 0.0351(7) 0.0294(7) 0.0458(8) 0.0002(6) 0.0069(6) 0.0068(6)
O3 0.0335(6) 0.0392(7) 0.0573(8) 0.0098(6) 0.0109(5) 0.0025(5)
C16 0.0322(7) 0.0324(8) 0.0310(7) -0.0014(6) 0.0027(6) 0.0012(6)
C4 0.0347(8) 0.0304(8) 0.0312(7) 0.0033(6) 0.0039(6) 0.0029(6)
C2 0.0339(8) 0.0301(8) 0.0332(7) 0.0025(6) 0.0040(6) 0.0040(6)
N9 0.0378(7) 0.0310(7) 0.0385(7) 0.0030(6) 0.0069(6) 0.0065(6)
C11 0.0324(7) 0.0322(8) 0.0291(7) -0.0009(6) 0.0048(6) 0.0056(6)
C3 0.0338(8) 0.0303(8) 0.0363(8) 0.0040(6) 0.0059(6) 0.0025(6)
C15 0.0431(9) 0.0318(8) 0.0312(8) -0.0017(6) 0.0017(6) 0.0087(7)
C12 0.0362(8) 0.0324(8) 0.0427(9) -0.0029(7) 0.0080(7) 0.0007(7)
O8 0.0514(8) 0.0290(6) 0.0739(10) 0.0009(6) 0.0038(7) 0.0047(6)
C7 0.0336(8) 0.0353(8) 0.0387(8) 0.0015(7) 0.0043(6) 0.0069(6)
C5 0.0318(7) 0.0301(7) 0.0290(7) 0.0035(6) 0.0028(6) 0.0030(6)
C14 0.0335(8) 0.0432(9) 0.0342(8) -0.0061(7) 0.0033(6) 0.0125(7)
N12 0.0396(8) 0.0370(8) 0.0482(8) 0.0008(7) 0.0045(6) -0.0019(6)
C13 0.0319(8) 0.0457(10) 0.0435(9) -0.0073(8) 0.0072(7) -0.0003(7)
C6 0.0313(7) 0.0334(8) 0.0391(8) 0.0031(7) 0.0048(6) 0.0004(6)
C7' 0.0377(8) 0.0344(9) 0.0438(9) 0.0017(7) 0.0030(7) -0.0046(7)
C6' 0.0294(7) 0.0350(8) 0.0412(8) 0.0028(7) 0.0028(6) 0.0014(6)
N14 0.0409(9) 0.0600(12) 0.0616(11) -0.0165(9) 0.0019(7) 0.0187(8)
C17 0.0283(7) 0.0339(8) 0.0502(10) 0.0040(7) 0.0088(6) 0.0028(6)
C1 0.0338(8) 0.0289(8) 0.0464(9) -0.0027(7) 0.0052(7) 0.0048(6)
O12B 0.0344(7) 0.0481(9) 0.1237(15) 0.0008(9) 0.0115(8) -0.0015(6)
C8 0.0424(9) 0.0284(8) 0.0346(8) 0.0013(6) -0.0002(6) 0.0044(7)
O12A 0.0605(9) 0.0331(7) 0.0871(11) 0.0041(7) 0.0089(8) -0.0058(7)
O14B 0.0677(11) 0.0581(11) 0.1088(15) 0.0001(10) 0.0124(10) 0.0329(9)
O1 0.0494(8) 0.0730(11) 0.0578(9) -0.0113(8) -0.0043(7) -0.0126(7)
C18 0.0369(9) 0.0426(10) 0.0760(14) 0.0084(10) 0.0083(9) -0.0067(8)
C3A 0.0421(10) 0.0579(13) 0.0631(13) -0.0041(10) 0.0051(9) -0.0039(9)
C18' 0.0518(11) 0.0448(11) 0.0484(10) -0.0007(8) 0.0105(8) -0.0014(9)
C8A 0.0634(14) 0.0377(11) 0.0952(18) 0.0021(11) 0.0045(13) 0.0187(10)
O14A 0.0392(9) 0.0871(14) 0.175(2) -0.0424(15) 0.0278(11) 0.0059(9)
C20 0.0486(12) 0.103(2) 0.0623(14) 0.0316(15) 0.0198(11) 0.0108(13)
C19 0.0438(11) 0.0684(16) 0.0938(19) 0.0363(15) 0.0211(12) -0.0022(10)
C3B 0.0433(13) 0.118(3) 0.106(2) 0.0142(19) 0.0065(13) -0.0181(14)
C19' 0.0626(14) 0.0864(19) 0.0459(11) -0.0022(12) 0.0125(10) 0.0051(13)

loop_
_atom_type_symbol
_atom_type_description
_atom_type_scat_dispersion_real
_atom_type_scat_dispersion_imag
_atom_type_scat_source
C C 0.0033 0.0016 'International Tables Vol C Tables 4.2.6.8 and 6.1.1.4'
H H 0.0000 0.0000 'International Tables Vol C Tables 4.2.6.8 and 6.1.1.4'
N N 0.0061 0.0033 'International Tables Vol C Tables 4.2.6.8 and 6.1.1.4'
O O 0.0106 0.0060 'International Tables Vol C Tables 4.2.6.8 and 6.1.1.4'

loop_
_geom_angle_atom_site_label_1
_geom_angle_atom_site_label_2
_geom_angle_atom_site_label_3
_geom_angle
C11 N10 N9 119.13(14)
C3 O3 C3A 116.36(14)
C15 C16 C11 121.87(15)
C15 C16 N12 115.84(15)
C11 C16 N12 122.29(14)
C3 C4 C5 130.15(15)
C3 C4 H4A 104.7
C5 C4 H4A 104.7
C3 C4 H4B 104.7
C5 C4 H4B 104.7
H4A C4 H4B 105.7
N9 C2 C3 118.66(15)
N9 C2 C1 121.02(15)
C3 C2 C1 120.31(14)
C2 N9 N10 116.20(14)
N10 C11 C16 122.06(15)
N10 C11 C12 120.95(15)
C16 C11 C12 116.99(14)
C4 C3 O3 121.97(15)
C4 C3 C2 120.84(15)
O3 C3 C2 116.97(14)
C14 C15 C16 118.88(16)
C14 C15 H15 120.6
C16 C15 H15 120.6
C13 C12 C11 121.25(16)
C13 C12 H12 119.4
C11 C12 H12 119.4
C8 O8 C8A 117.75(16)
C6 C7 C8 119.22(15)
C6 C7 H7 120.4
C8 C7 H7 120.4
C6 C5 C6' 116.84(15)
C6 C5 C4 117.95(15)
C6' C5 C4 125.21(14)
C15 C14 C13 121.70(15)
C15 C14 N14 118.36(17)
C13 C14 N14 119.92(17)
O12A N12 O12B 121.99(16)
O12A N12 C16 118.85(15)
O12B N12 C16 119.16(15)
C12 C13 C14 119.28(16)
C12 C13 H13 120.4
C14 C13 H13 120.4
C7 C6 C5 122.47(15)
C7 C6 H6 118.8
C5 C6 H6 118.8
C6' C7' C8 120.41(16)
C6' C7' H7' 119.8
C8 C7' H7' 119.8
C7' C6' C5 121.27(15)
C7' C6' H6' 119.4
C5 C6' H6' 119.4
O14B N14 O14A 123.35(18)
O14B N14 C14 118.74(19)
O14A N14 C14 117.88(19)
C18' C17 C18 119.80(18)
C18' C17 C1 121.74(16)
C18 C17 C1 118.45(17)
O1 C1 C17 122.66(17)
O1 C1 C2 120.02(16)
C17 C1 C2 117.13(14)
O8 C8 C7 124.62(16)
O8 C8 C7' 115.58(16)
C7 C8 C7' 119.79(16)
C19 C18 C17 119.2(2)
C19 C18 H18 120.4
C17 C18 H18 120.4
O3 C3A C3B 108.4(2)
O3 C3A H3A1 110.0
C3B C3A H3A1 110.0
O3 C3A H3A2 110.0
C3B C3A H3A2 110.0
H3A1 C3A H3A2 108.4
C17 C18' C19' 119.7(2)
C17 C18' H18' 120.1
C19' C18' H18' 120.1
O8 C8A H8A1 109.5
O8 C8A H8A2 109.5
H8A1 C8A H8A2 109.5
O8 C8A H8A3 109.5
H8A1 C8A H8A3 109.5
H8A2 C8A H8A3 109.5
C19 C20 C19' 120.2(2)
C19 C20 H20 119.9
C19' C20 H20 119.9
C20 C19 C18 120.8(2)
C20 C19 H19 119.6
C18 C19 H19 119.6
C3A C3B H3B1 109.5
C3A C3B H3B2 109.5
H3B1 C3B H3B2 109.5
C3A C3B H3B3 109.5
H3B1 C3B H3B3 109.5
H3B2 C3B H3B3 109.5
C20 C19' C18' 120.1(2)
C20 C19' H19' 119.9
C18' C19' H19' 119.9

loop_
_geom_bond_atom_site_label_1
_geom_bond_atom_site_label_2
_geom_bond_distance
N10 C11 1.361(2)
N10 N9 1.371(2)
O3 C3 1.366(2)
O3 C3A 1.454(3)
C16 C15 1.382(2)
C16 C11 1.406(2)
C16 N12 1.453(2)
C4 C3 1.348(2)
C4 C5 1.452(2)
C4 H4A 0.9700
C4 H4B 0.9700
C2 N9 1.291(2)
C2 C3 1.459(2)
C2 C1 1.524(2)
C11 C12 1.417(2)
C15 C14 1.367(2)
C15 H15 0.9300
C12 C13 1.368(2)
C12 H12 0.9300
O8 C8 1.365(2)
O8 C8A 1.419(3)
C7 C6 1.383(2)
C7 C8 1.386(2)
C7 H7 0.9300
C5 C6 1.400(2)
C5 C6' 1.405(2)
C14 C13 1.393(3)
C14 N14 1.452(2)
N12 O12A 1.216(2)
N12 O12B 1.226(2)
C13 H13 0.9300
C6 H6 0.9300
C7' C6' 1.377(2)
C7' C8 1.392(2)
C7' H7' 0.9300
C6' H6' 0.9300
N14 O14B 1.219(3)
N14 O14A 1.219(3)
C17 C18' 1.382(3)
C17 C18 1.395(3)
C17 C1 1.485(3)
C1 O1 1.206(2)
C18 C19 1.383(3)
C18 H18 0.9300
C3A C3B 1.471(3)
C3A H3A1 0.9700
C3A H3A2 0.9700
C18' C19' 1.392(3)
C18' H18' 0.9300
C8A H8A1 0.9600
C8A H8A2 0.9600
C8A H8A3 0.9600
C20 C19 1.369(4)
C20 C19' 1.370(4)
C20 H20 0.9300
C19 H19 0.9300
C3B H3B1 0.9600
C3B H3B2 0.9600
C3B H3B3 0.9600
C19' H19' 0.9300

loop_
_geom_torsion_atom_site_label_1
_geom_torsion_atom_site_label_2
_geom_torsion_atom_site_label_3
_geom_torsion_atom_site_label_4
_geom_torsion
C3 C2 N9 N10 178.74(14)
C1 C2 N9 N10 -2.1(2)
C11 N10 N9 C2 172.53(14)
N9 N10 C11 C16 -179.05(14)
N9 N10 C11 C12 0.2(2)
C15 C16 C11 N10 178.18(15)
N12 C16 C11 N10 -1.9(2)
C15 C16 C11 C12 -1.1(2)
N12 C16 C11 C12 178.85(14)
C5 C4 C3 O3 4.5(3)
C5 C4 C3 C2 178.88(16)
C3A O3 C3 C4 -114.61(19)
C3A O3 C3 C2 70.8(2)
N9 C2 C3 C4 -172.50(15)
C1 C2 C3 C4 8.3(2)
N9 C2 C3 O3 2.2(2)
C1 C2 C3 O3 -176.98(14)
C11 C16 C15 C14 1.2(2)
N12 C16 C15 C14 -178.81(14)
N10 C11 C12 C13 -179.41(16)
C16 C11 C12 C13 -0.1(2)
C3 C4 C5 C6 -177.57(16)
C3 C4 C5 C6' 1.6(3)
C16 C15 C14 C13 0.0(2)
C16 C15 C14 N14 178.44(15)
C15 C16 N12 O12A -1.8(2)
C11 C16 N12 O12A 178.24(17)
C15 C16 N12 O12B 178.30(17)
C11 C16 N12 O12B -1.7(3)
C11 C12 C13 C14 1.2(3)
C15 C14 C13 C12 -1.2(3)
N14 C14 C13 C12 -179.61(16)
C8 C7 C6 C5 -0.4(3)
C6' C5 C6 C7 0.2(2)
C4 C5 C6 C7 179.48(15)
C8 C7' C6' C5 0.1(3)
C6 C5 C6' C7' -0.1(2)
C4 C5 C6' C7' -179.28(16)
C15 C14 N14 O14B 6.0(3)
C13 C14 N14 O14B -175.59(19)
C15 C14 N14 O14A -171.9(2)
C13 C14 N14 O14A 6.5(3)
C18' C17 C1 O1 148.06(19)
C18 C17 C1 O1 -33.2(3)
C18' C17 C1 C2 -37.0(2)
C18 C17 C1 C2 141.70(17)
N9 C2 C1 O1 85.7(2)
C3 C2 C1 O1 -95.2(2)
N9 C2 C1 C17 -89.39(19)
C3 C2 C1 C17 89.75(19)
C8A O8 C8 C7 8.9(3)
C8A O8 C8 C7' -172.26(19)
C6 C7 C8 O8 179.16(16)
C6 C7 C8 C7' 0.4(2)
C6' C7' C8 O8 -179.14(16)
C6' C7' C8 C7 -0.3(3)
C18' C17 C18 C19 0.6(3)
C1 C17 C18 C19 -178.09(18)
C3 O3 C3A C3B -160.0(2)
C18 C17 C18' C19' 2.2(3)
C1 C17 C18' C19' -179.15(19)
C19' C20 C19 C18 1.5(4)
C17 C18 C19 C20 -2.5(3)
C19 C20 C19' C18' 1.4(4)
C17 C18' C19' C20 -3.2(3)
